data_7227091
loop_
_publ_author_name
'Tanioka, Masaru'
'Kamino, Shinichiro'
'Muranaka, Atsuya'
'Shirasaki, Yoshinao'
'Ooyama, Yousuke'
'Ueda, Masashi'
'Uchiyama, Masanobu'
'Enomoto, Shuichi'
'Sawada, Daisuke'

_publ_section_title
;
 Water-tunable solvatochromic and nanoaggregate fluorescence: dual colour
 visualisation and quantification of trace water in tetrahydrofuran.
;
_journal_issue 2
_journal_name_full 'Physical chemistry chemical physics : PCCP'
_journal_page_first 1209
_journal_page_last 1216
_journal_paper_doi 10.1039/c6cp06808a
_journal_volume 19
_journal_year 2017
_chemical_absolute_configuration 'CHOOSE rm ad rmad syn or unk'
_chemical_formula_moiety 'C46 H36 N2 O6, 1.5(C H Cl3)'
_chemical_formula_sum 'C47.5 H37.5 Cl4.5 N2 O6'
_chemical_formula_weight 891.86
_chemical_name_systematic trans-ABPX103
_chemical_properties_physical ', Light-sensitive'
_space_group_crystal_system monoclinic
_space_group_IT_number 4
_space_group_name_Hall 'P 2yb'
_space_group_name_H-M_alt 'P 1 21 1'
_symmetry_space_group_name_Hall 'P 2yb'
_symmetry_space_group_name_H-M 'P 1 21 1'
_atom_sites_solution_hydrogens geom
_atom_sites_solution_primary direct
_atom_sites_solution_secondary difmap
_audit_update_record
;
2016-06-28 deposited with the CCDC.
2016-11-11 downloaded from the CCDC.
;
_cell_angle_alpha 90.0000
_cell_angle_beta 93.387(6)
_cell_angle_gamma 90.0000
_cell_formula_units_Z 4
_cell_length_a 9.374(7)
_cell_length_b 35.90(3)
_cell_length_c 12.405(9)
_cell_measurement_reflns_used 8300
_cell_measurement_temperature 100
_cell_measurement_theta_max 27.50
_cell_measurement_theta_min 3.00
_cell_volume 4167(6)
_computing_cell_refinement 'CrystalClear-SM Expert 2.0 r16'
_computing_data_collection 'CrystalClear-SM Expert 2.0 r16 (Rigaku, 2014)'
_computing_data_reduction 'CrystalClear-SM Expert 2.0 r16'
_computing_molecular_graphics 'CrystalStructure 4.2'
_computing_publication_material 'CrystalStructure 4.2 (Rigaku, 2015)'
_computing_structure_refinement 'SHELXL Version 2013/4 (Sheldrick, 2008)'
_computing_structure_solution 'SIR2011 (Burla, et al., 2012)'
_diffrn_ambient_temperature 100
_diffrn_detector_area_resol_mean 7.111
_diffrn_measured_fraction_theta_full 0.996
_diffrn_measured_fraction_theta_max 0.994
_diffrn_measurement_device_type 'Rigaku Saturn724'
_diffrn_measurement_method \w
_diffrn_radiation_type 'Mo K\a'
_diffrn_radiation_wavelength 0.71075
_diffrn_reflns_av_R_equivalents 0.0644
_diffrn_reflns_Laue_measured_fraction_full 0.996
_diffrn_reflns_Laue_measured_fraction_max 0.994
_diffrn_reflns_limit_h_max 12
_diffrn_reflns_limit_h_min -12
_diffrn_reflns_limit_k_max 46
_diffrn_reflns_limit_k_min -46
_diffrn_reflns_limit_l_max 16
_diffrn_reflns_limit_l_min -15
_diffrn_reflns_number 37634
_diffrn_reflns_point_group_measured_fraction_full 0.972
_diffrn_reflns_point_group_measured_fraction_max 0.961
_diffrn_reflns_theta_full 25.242
_diffrn_reflns_theta_max 27.417
_diffrn_reflns_theta_min 3.026
_diffrn_standards_number 0
_exptl_absorpt_coefficient_mu 0.369
_exptl_absorpt_correction_T_max 0.974
_exptl_absorpt_correction_T_min 0.862
_exptl_absorpt_correction_type multi-scan
_exptl_absorpt_process_details 'REQAB (Rigaku, 1998)'
_exptl_crystal_colour red
_exptl_crystal_density_diffrn 1.421
_exptl_crystal_density_method 'not measured'
_exptl_crystal_description prism
_exptl_crystal_F_000 1844.00
_exptl_crystal_preparation ', Luminescent'
_exptl_crystal_recrystallization_method 'Re-crystallisation from solvent'
_exptl_crystal_size_max 0.150
_exptl_crystal_size_mid 0.080
_exptl_crystal_size_min 0.070
_refine_diff_density_max 0.39
_refine_diff_density_min -0.41
_refine_ls_abs_structure_details
;
 Flack x determined using 4298 quotients [(I+)-(I-)]/[(I+)+(I-)]
 (Parsons, Flack and Wagner, Acta Cryst. B69 (2013) 249-259).
;
_refine_ls_abs_structure_Flack 0.47(4)
_refine_ls_extinction_method none
_refine_ls_goodness_of_fit_ref 1.090
_refine_ls_hydrogen_treatment constr
_refine_ls_number_parameters 1081
_refine_ls_number_reflns 18238
_refine_ls_number_restraints 1929
_refine_ls_R_factor_all 0.0988
_refine_ls_R_factor_gt 0.0761
_refine_ls_shift/su_max 0.000
_refine_ls_structure_factor_coef Fsqd
_refine_ls_weighting_details 'w = 1/[\s^2^(Fo^2^)+(0.0303P)^2^+3.3833P] where P=(Fo^2^+2Fc^2^)/3'
_refine_ls_weighting_scheme calc
_refine_ls_wR_factor_gt 0.1214
_refine_ls_wR_factor_ref 0.1363
_reflns_Friedel_coverage 0.904
_reflns_Friedel_fraction_full 0.948
_reflns_Friedel_fraction_max 0.928
_reflns_number_gt 13826
_reflns_number_total 18238
_reflns_threshold_expression F^2^>2.0\s(F^2^)
_cod_data_source_file c6cp06808a3.cif
_cod_data_source_block 279_0419a
_cod_depositor_comments
;
         Adding full bibliography for 7227091.cif.

2017-11-19
Z value and formula fixed to values more according to usual
chemical conventions.                 miguel
;
_cod_original_formula_sum 'C95 H75 Cl9 N4 O12'
_cod_original_formula_weight 1783.73
_cod_original_formula_moiety 'C95 H75 Cl9 N4 O12'
_cod_original_formula_units_Z 2
_cod_database_code 7227091
_shelxl_version_number 2013-4
_solvent_exptl_crystal_recrystallization_method chloroform

loop_
_space_group_symop_id
_space_group_symop_operation_xyz
1 +X,+Y,+Z
2 -X,1/2+Y,-Z

loop_
_atom_site_label
_atom_site_type_symbol
_atom_site_fract_x
_atom_site_fract_y
_atom_site_fract_z
_atom_site_U_iso_or_equiv
_atom_site_adp_type
_atom_site_occupancy
_atom_site_site_symmetry_order
_atom_site_calc_flag
_atom_site_refinement_flags_posn
_atom_site_refinement_flags_adp
Cl1 Cl 0.14867(19) 0.36396(5) 0.58433(14) 0.0263(4) Uani 1 1 d . U
Cl2 Cl -0.15965(19) 0.36675(5) 0.58759(14) 0.0280(4) Uani 1 1 d . U
Cl3 Cl -0.0280(2) 0.33111(5) 0.40701(15) 0.0296(4) Uani 1 1 d . U
Cl4 Cl -0.1892(2) 0.13956(5) 0.40287(17) 0.0337(5) Uani 1 1 d . U
Cl5 Cl -0.4670(2) 0.17664(5) 0.37727(16) 0.0279(4) Uani 1 1 d . U
Cl6 Cl -0.2025(2) 0.21961(5) 0.37876(18) 0.0335(5) Uani 1 1 d . U
Cl7 Cl -0.4839(2) 0.00024(6) 1.24480(18) 0.0367(5) Uani 1 1 d . U
Cl8 Cl -0.2196(2) 0.04331(6) 1.25236(18) 0.0375(5) Uani 1 1 d . U
Cl9 Cl -0.4967(2) 0.08045(6) 1.23462(18) 0.0371(5) Uani 1 1 d . U
O1 O -0.0995(6) 0.10812(13) 0.7650(4) 0.0254(12) Uani 1 1 d . U
O3 O 0.0213(5) 0.26278(13) 1.2568(4) 0.0190(11) Uani 1 1 d . U
O5 O 0.1889(5) -0.04810(11) 0.5379(3) 0.0119(10) Uani 1 1 d . U
O6 O 0.4063(6) 0.11538(13) 0.8779(4) 0.0288(13) Uani 1 1 d . U
O10 O 0.2169(5) 0.30423(12) 0.8299(3) 0.0145(10) Uani 1 1 d . U
O11 O 0.4851(5) 0.05577(11) 0.9053(4) 0.0146(10) Uani 1 1 d . U
O12 O 0.2756(5) -0.03705(14) 0.3739(4) 0.0223(12) Uani 1 1 d . U
O114 O -0.2140(5) 0.26282(13) 0.6541(4) 0.0169(11) Uani 1 1 d . U
O115 O 0.0853(5) -0.07756(12) 0.8063(4) 0.0140(10) Uani 1 1 d . U
O116 O 0.5298(5) -0.04086(12) 0.9746(4) 0.0157(10) Uani 1 1 d . U
O117 O 0.1131(5) 0.27368(12) 1.0957(3) 0.0114(10) Uani 1 1 d . U
O118 O -0.1737(5) 0.16712(12) 0.7328(4) 0.0143(10) Uani 1 1 d . U
N2 N 1.0173(6) -0.02754(17) 1.1130(5) 0.0213(14) Uani 1 1 d . U
N7 N -0.6958(6) 0.24783(17) 0.5042(5) 0.0212(14) Uani 1 1 d . U
N8 N 0.6905(6) 0.34199(14) 0.9493(5) 0.0155(13) Uani 1 1 d . U
N32 N -0.3951(6) -0.11106(15) 0.6879(5) 0.0158(12) Uani 1 1 d . U
C9 C 0.3284(7) -0.00208(18) 0.7372(5) 0.0116(14) Uani 1 1 d . U
H9 H 0.3358 0.0171 0.6852 0.014 Uiso 1 1 calc R U
C10 C -0.1131(7) 0.25764(18) 0.7375(5) 0.0120(14) Uani 1 1 d . U
C11 C 0.4503(7) 0.32237(18) 0.8889(5) 0.0136(14) Uani 1 1 d . U
C12 C 0.2012(7) -0.05405(16) 0.8057(5) 0.0097(13) Uani 1 1 d . U
C13 C 0.5686(7) 0.29431(17) 1.0538(5) 0.0129(14) Uani 1 1 d . U
C14 C 0.9262(7) 0.01312(18) 0.9668(6) 0.0168(15) Uani 1 1 d . U
C15 C 0.3269(7) 0.27427(17) 0.9911(5) 0.0110(13) Uani 1 1 d . U
C16 C -0.4249(8) 0.28823(17) 0.5061(6) 0.0187(16) Uani 1 1 d . U
H16A H -0.3255 0.2866 0.4836 0.022 Uiso 1 1 calc R U
H16B H -0.4357 0.3123 0.5438 0.022 Uiso 1 1 calc R U
C17 C -0.0137(8) 0.3676(2) 0.5034(6) 0.0251(17) Uani 1 1 d . U
H17 H -0.0144 0.3919 0.4641 0.030 Uiso 1 1 calc R U
C18 C 0.6749(7) 0.00894(16) 0.9033(5) 0.0123(14) Uani 1 1 d . U
C19 C -0.3920(8) -0.0624(2) 0.4982(6) 0.0227(17) Uani 1 1 d . U
H19A H -0.4446 -0.0391 0.5112 0.027 Uiso 1 1 calc R U
H19B H -0.3565 -0.0611 0.4247 0.027 Uiso 1 1 calc R U
C20 C 0.4472(7) 0.27309(17) 1.0645(6) 0.0133(14) Uani 1 1 d . U
H20 H 0.4448 0.2568 1.1247 0.016 Uiso 1 1 calc R U
C21 C -0.3455(7) 0.24346(18) 0.6586(6) 0.0143(14) Uani 1 1 d . U
C22 C 0.4255(7) -0.03422(18) 0.8944(5) 0.0122(14) Uani 1 1 d . U
C23 C 0.1923(7) 0.25260(18) 1.0116(5) 0.0119(13) Uani 1 1 d . U
C24 C -0.4135(7) -0.12606(18) 0.7959(5) 0.0170(15) Uani 1 1 d . U
H24A H -0.4948 -0.1437 0.7935 0.020 Uiso 1 1 calc R U
H24B H -0.4345 -0.1056 0.8460 0.020 Uiso 1 1 calc R U
C25 C 0.0956(7) 0.01203(18) 0.5724(5) 0.0123(14) Uani 1 1 d . U
C26 C 0.5487(7) 0.02458(17) 0.8397(5) 0.0113(14) Uani 1 1 d . U
C27 C 0.0373(7) 0.04460(19) 0.6133(5) 0.0160(15) Uani 1 1 d . U
H27 H -0.0053 0.0446 0.6809 0.019 Uiso 1 1 calc R U
C28 C 0.3316(7) 0.29895(18) 0.9063(5) 0.0139(14) Uani 1 1 d . U
C29 C 0.1486(7) 0.21436(18) 1.1634(5) 0.0138(14) Uani 1 1 d . U
C30 C 0.2789(7) 0.18195(18) 1.0257(6) 0.0157(15) Uani 1 1 d . U
H30 H 0.3214 0.1818 0.9580 0.019 Uiso 1 1 calc R U
C31 C 0.7981(7) 0.32487(19) 1.1281(5) 0.0161(15) Uani 1 1 d . U
H31A H 0.7545 0.3471 1.1602 0.019 Uiso 1 1 calc R U
H31B H 0.8897 0.3196 1.1692 0.019 Uiso 1 1 calc R U
C33 C -0.0229(7) -0.04701(17) 0.6436(5) 0.0104(13) Uani 1 1 d . U
C34 C 0.5713(7) 0.31948(18) 0.9635(5) 0.0135(14) Uani 1 1 d . U
C35 C 0.9074(7) -0.01701(19) 1.0406(5) 0.0160(15) Uani 1 1 d . U
C36 C -0.1549(7) 0.13624(19) 0.7969(5) 0.0172(15) Uani 1 1 d . U
C37 C 1.1554(8) -0.00756(19) 1.1236(6) 0.0210(16) Uani 1 1 d . U
H37A H 1.2270 -0.0214 1.0837 0.025 Uiso 1 1 calc R U
H37B H 1.1894 -0.0069 1.2007 0.025 Uiso 1 1 calc R U
C38 C -0.1411(7) -0.04485(17) 0.5714(5) 0.0140(14) Uani 1 1 d . U
H38 H -0.1374 -0.0283 0.5120 0.017 Uiso 1 1 calc R U
C39 C 0.2145(7) -0.02660(18) 0.7254(5) 0.0116(14) Uani 1 1 d . U
C40 C 0.8122(7) 0.02490(18) 0.9026(5) 0.0151(15) Uani 1 1 d . U
H40 H 0.8259 0.0450 0.8547 0.018 Uiso 1 1 calc R U
C41 C 0.1595(7) 0.01233(19) 0.4742(5) 0.0154(15) Uani 1 1 d . U
C42 C 0.7521(8) -0.07045(19) 1.1084(6) 0.0213(17) Uani 1 1 d . U
H42A H 0.6941 -0.0890 1.0664 0.026 Uiso 1 1 calc R U
H42B H 0.7004 -0.0637 1.1729 0.026 Uiso 1 1 calc R U
C43 C 0.3070(7) -0.05860(18) 0.8893(5) 0.0146(15) Uani 1 1 d . U
H43 H 0.2992 -0.0777 0.9416 0.017 Uiso 1 1 calc R U
C44 C 0.5769(7) 0.04534(18) 0.7356(5) 0.0137(14) Uani 1 1 d . U
C45 C -0.1230(7) 0.22813(18) 0.8130(5) 0.0134(14) Uani 1 1 d . U
C46 C -0.5898(7) 0.23833(18) 0.5824(5) 0.0138(14) Uani 1 1 d . U
C47 C -0.2697(7) 0.17972(19) 0.9020(5) 0.0147(14) Uani 1 1 d . U
C48 C -0.6135(7) 0.21055(19) 0.6604(5) 0.0149(15) Uani 1 1 d . U
C49 C 0.4327(7) -0.00431(18) 0.8218(5) 0.0141(14) Uani 1 1 d . U
C50 C 0.0936(7) 0.25171(18) 0.9097(5) 0.0135(14) Uani 1 1 d . U
C51 C -0.0299(7) -0.07163(18) 0.7307(5) 0.0113(13) Uani 1 1 d . U
C52 C 0.2144(7) 0.21457(18) 1.0653(5) 0.0116(14) Uani 1 1 d . U
C53 C 0.0437(8) 0.07717(18) 0.5520(6) 0.0200(16) Uani 1 1 d . U
H53 H 0.0036 0.0995 0.5780 0.024 Uiso 1 1 calc R U
C54 C 0.6389(7) 0.0308(2) 0.6438(6) 0.0190(16) Uani 1 1 d . U
H54 H 0.6824 0.0069 0.6446 0.023 Uiso 1 1 calc R U
C55 C 0.0866(7) 0.25147(19) 1.1813(5) 0.0160(15) Uani 1 1 d . U
C56 C -0.2643(7) -0.06551(17) 0.5811(5) 0.0135(14) Uani 1 1 d . U
C57 C 0.6617(8) -0.02228(18) 0.9711(5) 0.0151(14) Uani 1 1 d . U
C58 C -0.3636(7) 0.21436(18) 0.7297(5) 0.0147(14) Uani 1 1 d . U
C59 C 0.6962(7) 0.29093(19) 1.1344(6) 0.0185(16) Uani 1 1 d . U
H59A H 0.7493 0.2678 1.1196 0.022 Uiso 1 1 calc R U
H59B H 0.6622 0.2891 1.2083 0.022 Uiso 1 1 calc R U
C60 C 0.5165(7) 0.08036(18) 0.7348(5) 0.0144(14) Uani 1 1 d . U
C61 C -0.8420(8) 0.1939(2) 0.5545(6) 0.0254(18) Uani 1 1 d . U
H61A H -0.7947 0.1775 0.5032 0.030 Uiso 1 1 calc R U
H61B H -0.9413 0.1851 0.5601 0.030 Uiso 1 1 calc R U
C62 C 0.1677(8) 0.04472(19) 0.4125(6) 0.0219(17) Uani 1 1 d . U
H62 H 0.2121 0.0446 0.3456 0.026 Uiso 1 1 calc R U
C63 C -0.2880(8) 0.1801(2) 0.4335(6) 0.0261(18) Uani 1 1 d . U
H63 H -0.2891 0.1829 0.5136 0.031 Uiso 1 1 calc R U
C64 C -0.4527(7) 0.25635(19) 0.5831(5) 0.0166(15) Uani 1 1 d . U
C65 C -0.0189(7) 0.22628(17) 0.8991(5) 0.0133(14) Uani 1 1 d . U
H65 H -0.0253 0.2072 0.9516 0.016 Uiso 1 1 calc R U
C66 C -0.1511(7) -0.09318(17) 0.7479(5) 0.0118(14) Uani 1 1 d . U
C67 C -0.2702(7) -0.08978(17) 0.6733(5) 0.0117(14) Uani 1 1 d . U
C68 C 0.1049(7) 0.27886(16) 0.8297(5) 0.0105(13) Uani 1 1 d . U
C69 C 0.7719(7) -0.03560(17) 1.0391(5) 0.0137(14) Uani 1 1 d . U
C70 C -0.2773(7) -0.14600(19) 0.8361(6) 0.0197(16) Uani 1 1 d . U
H70A H -0.2565 -0.1664 0.7856 0.024 Uiso 1 1 calc R U
H70B H -0.2909 -0.1571 0.9077 0.024 Uiso 1 1 calc R U
C71 C 0.8247(7) 0.3322(2) 1.0101(6) 0.0206(16) Uani 1 1 d . U
H71A H 0.8940 0.3529 1.0051 0.025 Uiso 1 1 calc R U
H71B H 0.8662 0.3097 0.9781 0.025 Uiso 1 1 calc R U
C72 C 0.5670(8) 0.0882(2) 0.5500(6) 0.0243(17) Uani 1 1 d . U
H72 H 0.5609 0.1023 0.4850 0.029 Uiso 1 1 calc R U
C73 C 0.4483(7) 0.3472(2) 0.7899(6) 0.0198(16) Uani 1 1 d . U
H73A H 0.3551 0.3601 0.7814 0.024 Uiso 1 1 calc R U
H73B H 0.4589 0.3317 0.7249 0.024 Uiso 1 1 calc R U
C74 C 0.1082(8) 0.07748(19) 0.4526(6) 0.0232(17) Uani 1 1 d . U
H74 H 0.1115 0.0999 0.4123 0.028 Uiso 1 1 calc R U
C75 C -0.3318(7) 0.1949(2) 0.9911(5) 0.0187(16) Uani 1 1 d . U
H75 H -0.3749 0.2189 0.9886 0.022 Uiso 1 1 calc R U
C76 C -0.4940(8) -0.09545(19) 0.5047(6) 0.0206(16) Uani 1 1 d . U
H76A H -0.4493 -0.1181 0.4761 0.025 Uiso 1 1 calc R U
H76B H -0.5833 -0.0904 0.4605 0.025 Uiso 1 1 calc R U
C77 C -0.2064(8) 0.12201(19) 0.9979(6) 0.0230(17) Uani 1 1 d . U
H77 H -0.1660 0.0977 0.9987 0.028 Uiso 1 1 calc R U
C78 C -0.5277(7) -0.1016(2) 0.6235(6) 0.0189(15) Uani 1 1 d . U
H78A H -0.5699 -0.0786 0.6525 0.023 Uiso 1 1 calc R U
H78B H -0.5980 -0.1220 0.6283 0.023 Uiso 1 1 calc R U
C79 C -0.1514(7) -0.11910(18) 0.8447(5) 0.0150(15) Uani 1 1 d . U
H79A H -0.1562 -0.1041 0.9114 0.018 Uiso 1 1 calc R U
H79B H -0.0611 -0.1335 0.8501 0.018 Uiso 1 1 calc R U
C80 C 0.4606(8) 0.0876(2) 0.8441(6) 0.0200(16) Uani 1 1 d . U
C81 C 0.9980(8) -0.05693(19) 1.1918(6) 0.0214(17) Uani 1 1 d . U
H81A H 0.9567 -0.0462 1.2565 0.026 Uiso 1 1 calc R U
H81B H 1.0921 -0.0679 1.2143 0.026 Uiso 1 1 calc R U
C82 C -0.2113(7) 0.14461(19) 0.9045(5) 0.0159(15) Uani 1 1 d . U
C83 C 0.6333(8) 0.05346(19) 0.5510(6) 0.0232(17) Uani 1 1 d . U
H83 H 0.6755 0.0449 0.4878 0.028 Uiso 1 1 calc R U
C84 C 0.0010(7) 0.28241(19) 0.7443(6) 0.0157(15) Uani 1 1 d . U
H84 H 0.0085 0.3015 0.6918 0.019 Uiso 1 1 calc R U
C85 C 1.0735(8) 0.0321(2) 0.9659(6) 0.0204(16) Uani 1 1 d . U
H85A H 1.1348 0.0185 0.9169 0.025 Uiso 1 1 calc R U
H85B H 1.0620 0.0580 0.9390 0.025 Uiso 1 1 calc R U
C86 C -0.4003(8) 0.0408(2) 1.1980(6) 0.0283(18) Uani 1 1 d . U
H86 H -0.4001 0.0397 1.1175 0.034 Uiso 1 1 calc R U
C87 C 0.2157(7) -0.02500(19) 0.4519(5) 0.0155(15) Uani 1 1 d . U
C88 C -0.2647(8) 0.1376(2) 1.0895(6) 0.0308(19) Uani 1 1 d . U
H88 H -0.2614 0.1239 1.1552 0.037 Uiso 1 1 calc R U
C89 C 0.1134(7) -0.02588(18) 0.6249(5) 0.0131(14) Uani 1 1 d . U
C90 C -0.5007(7) 0.19829(19) 0.7293(5) 0.0163(15) Uani 1 1 d . U
H90 H -0.5168 0.1784 0.7778 0.020 Uiso 1 1 calc R U
C91 C 0.1455(8) 0.18152(19) 1.2266(6) 0.0203(16) Uani 1 1 d . U
H91 H 0.1002 0.1813 1.2931 0.024 Uiso 1 1 calc R U
C92 C -0.5287(7) 0.28687(18) 0.4061(6) 0.0183(15) Uani 1 1 d . U
H92A H -0.5216 0.3102 0.3644 0.022 Uiso 1 1 calc R U
H92B H -0.5034 0.2659 0.3592 0.022 Uiso 1 1 calc R U
C93 C -0.2392(7) 0.19904(17) 0.7964(5) 0.0122(14) Uani 1 1 d . U
C94 C 0.2771(8) 0.1503(2) 1.0900(6) 0.0208(16) Uani 1 1 d . U
H94 H 0.3227 0.1284 1.0664 0.025 Uiso 1 1 calc R U
C95 C 0.5099(8) 0.10270(18) 0.6416(6) 0.0226(17) Uani 1 1 d . U
H95 H 0.4679 0.1268 0.6414 0.027 Uiso 1 1 calc R U
C96 C 0.2106(8) 0.1494(2) 1.1886(6) 0.0280(19) Uani 1 1 d . U
H96 H 0.2099 0.1270 1.2294 0.034 Uiso 1 1 calc R U
C97 C -0.7614(7) 0.1923(2) 0.6657(6) 0.0201(16) Uani 1 1 d . U
H97A H -0.7501 0.1661 0.6889 0.024 Uiso 1 1 calc R U
H97B H -0.8169 0.2055 0.7193 0.024 Uiso 1 1 calc R U
C98 C 0.5702(7) 0.37648(19) 0.7988(6) 0.0212(16) Uani 1 1 d . U
H98A H 0.5840 0.3876 0.7271 0.025 Uiso 1 1 calc R U
H98B H 0.5455 0.3967 0.8488 0.025 Uiso 1 1 calc R U
C99 C -0.6785(8) 0.2820(2) 0.4400(6) 0.0231(17) Uani 1 1 d . U
H99A H -0.7048 0.3039 0.4833 0.028 Uiso 1 1 calc R U
H99B H -0.7448 0.2811 0.3749 0.028 Uiso 1 1 calc R U
C100 C 1.1439(8) 0.0324(2) 1.0803(6) 0.0236(17) Uani 1 1 d . U
H10A H 1.0863 0.0477 1.1280 0.028 Uiso 1 1 calc R U
H10B H 1.2404 0.0436 1.0795 0.028 Uiso 1 1 calc R U
C101 C -0.8428(7) 0.2342(2) 0.5132(6) 0.0230(17) Uani 1 1 d . U
H10C H -0.8953 0.2354 0.4417 0.028 Uiso 1 1 calc R U
H10D H -0.8929 0.2503 0.5636 0.028 Uiso 1 1 calc R U
C102 C 0.8989(8) -0.0876(2) 1.1442(6) 0.0242(17) Uani 1 1 d . U
H10E H 0.8863 -0.1071 1.1990 0.029 Uiso 1 1 calc R U
H10F H 0.9420 -0.0992 1.0814 0.029 Uiso 1 1 calc R U
C103 C -0.3273(8) 0.1729(2) 1.0853(6) 0.0264(18) Uani 1 1 d . U
H103 H -0.3683 0.1824 1.1479 0.032 Uiso 1 1 calc R U
C104 C 0.7068(8) 0.3569(2) 0.8413(6) 0.0243(17) Uani 1 1 d . U
H10G H 0.7293 0.3364 0.7918 0.029 Uiso 1 1 calc R U
H10H H 0.7873 0.3748 0.8435 0.029 Uiso 1 1 calc R U

loop_
_atom_site_aniso_label
_atom_site_aniso_U_11
_atom_site_aniso_U_22
_atom_site_aniso_U_33
_atom_site_aniso_U_23
_atom_site_aniso_U_13
_atom_site_aniso_U_12
Cl1 0.0203(9) 0.0340(10) 0.0245(10) 0.0011(8) -0.0008(8) -0.0068(8)
Cl2 0.0226(10) 0.0331(10) 0.0289(11) 0.0062(9) 0.0070(8) 0.0080(8)
Cl3 0.0316(11) 0.0319(10) 0.0250(10) -0.0083(8) -0.0013(9) -0.0031(9)
Cl4 0.0274(12) 0.0275(10) 0.0458(13) 0.0031(9) 0.0010(10) 0.0069(9)
Cl5 0.0205(10) 0.0270(10) 0.0363(12) 0.0011(9) 0.0038(9) -0.0007(8)
Cl6 0.0273(12) 0.0256(10) 0.0475(14) 0.0034(9) 0.0021(10) -0.0049(9)
Cl7 0.0313(12) 0.0273(11) 0.0516(14) 0.0073(10) 0.0029(11) -0.0058(9)
Cl8 0.0207(11) 0.0445(13) 0.0482(14) -0.0101(10) 0.0091(10) -0.0038(9)
Cl9 0.0325(12) 0.0317(11) 0.0471(14) 0.0014(10) 0.0017(11) 0.0032(9)
O1 0.033(3) 0.015(3) 0.028(3) -0.003(2) 0.006(2) 0.006(2)
O3 0.023(3) 0.021(3) 0.013(3) 0.000(2) 0.006(2) 0.002(2)
O5 0.015(2) 0.010(2) 0.010(2) 0.0016(18) -0.0003(19) 0.0014(19)
O6 0.037(3) 0.017(3) 0.033(3) -0.005(2) 0.006(3) 0.009(2)
O10 0.011(2) 0.022(2) 0.011(2) 0.0048(19) -0.0039(19) -0.003(2)
O11 0.019(3) 0.009(2) 0.017(3) -0.0001(18) 0.009(2) -0.0011(19)
O12 0.020(3) 0.034(3) 0.013(3) -0.001(2) 0.004(2) 0.003(2)
O114 0.014(2) 0.021(2) 0.015(3) 0.003(2) -0.007(2) -0.007(2)
O115 0.012(2) 0.017(2) 0.012(2) 0.0025(19) -0.007(2) -0.0062(19)
O116 0.015(3) 0.015(2) 0.016(3) 0.0068(19) -0.004(2) 0.000(2)
O117 0.009(2) 0.012(2) 0.013(2) -0.0020(18) 0.0019(19) 0.0031(18)
O118 0.019(3) 0.010(2) 0.013(2) -0.0004(18) -0.002(2) 0.0015(19)
N2 0.012(3) 0.032(3) 0.019(3) 0.005(3) -0.011(3) -0.001(3)
N7 0.009(3) 0.034(3) 0.019(3) 0.001(3) -0.006(3) -0.003(3)
N8 0.010(3) 0.017(3) 0.020(3) 0.005(2) 0.000(2) -0.002(2)
N32 0.012(3) 0.017(3) 0.018(3) 0.006(2) 0.002(2) 0.001(2)
C9 0.011(3) 0.013(3) 0.010(3) 0.004(3) 0.000(3) 0.000(3)
C10 0.012(3) 0.014(3) 0.011(3) -0.002(3) 0.002(3) -0.001(3)
C11 0.014(3) 0.015(3) 0.012(3) -0.005(3) 0.000(3) -0.001(3)
C12 0.010(3) 0.004(3) 0.015(3) -0.002(2) -0.002(3) -0.002(2)
C13 0.013(3) 0.011(3) 0.015(3) -0.004(3) 0.000(3) 0.003(3)
C14 0.014(4) 0.013(3) 0.023(4) -0.004(3) 0.003(3) 0.002(3)
C15 0.009(3) 0.011(3) 0.013(3) -0.001(3) 0.002(3) 0.000(3)
C16 0.023(4) 0.007(3) 0.025(4) -0.002(3) -0.006(3) 0.001(3)
C17 0.024(4) 0.032(4) 0.019(4) 0.008(3) 0.002(3) 0.000(3)
C18 0.016(3) 0.007(3) 0.014(3) 0.001(2) -0.001(3) 0.001(3)
C19 0.019(4) 0.022(4) 0.026(4) 0.000(3) -0.007(3) 0.001(3)
C20 0.014(3) 0.008(3) 0.018(4) -0.003(3) 0.002(3) 0.002(3)
C21 0.007(3) 0.014(3) 0.021(4) -0.005(3) -0.004(3) 0.003(3)
C22 0.017(4) 0.013(3) 0.005(3) -0.002(2) -0.005(3) 0.004(3)
C23 0.004(3) 0.021(3) 0.011(3) 0.001(3) 0.000(2) 0.002(3)
C24 0.015(4) 0.014(3) 0.022(4) 0.003(3) 0.002(3) -0.004(3)
C25 0.008(3) 0.014(3) 0.014(3) -0.002(3) 0.000(3) -0.001(3)
C26 0.013(3) 0.011(3) 0.010(3) -0.001(2) 0.005(3) 0.001(3)
C27 0.012(3) 0.022(3) 0.013(3) 0.001(3) -0.005(3) 0.003(3)
C28 0.011(3) 0.016(3) 0.015(3) -0.002(3) -0.002(3) 0.006(3)
C29 0.015(4) 0.017(3) 0.010(3) 0.001(3) -0.001(3) 0.001(3)
C30 0.019(4) 0.014(3) 0.015(3) -0.001(3) 0.003(3) 0.002(3)
C31 0.008(3) 0.022(4) 0.019(4) 0.004(3) -0.002(3) -0.007(3)
C33 0.014(3) 0.008(3) 0.008(3) -0.002(2) -0.003(3) 0.000(3)
C34 0.009(3) 0.015(3) 0.017(4) -0.003(3) -0.003(3) 0.000(3)
C35 0.015(3) 0.017(3) 0.016(4) -0.003(3) -0.001(3) 0.007(3)
C36 0.016(4) 0.019(3) 0.017(4) 0.000(3) -0.003(3) -0.003(3)
C37 0.024(4) 0.023(4) 0.016(4) 0.004(3) -0.006(3) -0.006(3)
C38 0.022(4) 0.008(3) 0.012(3) 0.007(3) 0.001(3) 0.001(3)
C39 0.011(3) 0.015(3) 0.009(3) 0.001(3) -0.002(3) 0.001(3)
C40 0.019(4) 0.010(3) 0.015(4) -0.004(3) 0.000(3) -0.002(3)
C41 0.009(3) 0.021(3) 0.016(4) 0.005(3) 0.001(3) -0.001(3)
C42 0.021(4) 0.026(4) 0.016(4) 0.006(3) -0.002(3) 0.004(3)
C43 0.021(4) 0.010(3) 0.012(4) 0.000(3) 0.000(3) -0.001(3)
C44 0.011(2) 0.015(2) 0.014(2) 0.000(2) -0.004(2) -0.003(2)
C45 0.013(3) 0.015(3) 0.012(3) -0.003(3) 0.001(3) -0.002(3)
C46 0.015(3) 0.012(3) 0.013(3) -0.006(3) -0.002(3) 0.003(3)
C47 0.011(3) 0.018(3) 0.015(3) -0.001(3) -0.001(3) -0.003(3)
C48 0.012(3) 0.024(4) 0.009(3) -0.003(3) 0.001(3) -0.003(3)
C49 0.015(4) 0.012(3) 0.016(3) -0.001(3) 0.004(3) 0.000(3)
C50 0.012(3) 0.018(3) 0.010(3) 0.002(3) 0.002(3) 0.002(3)
C51 0.009(3) 0.015(3) 0.009(3) -0.003(2) -0.002(3) 0.001(3)
C52 0.007(3) 0.014(3) 0.014(3) 0.006(3) -0.002(3) -0.001(3)
C53 0.027(4) 0.010(3) 0.023(4) 0.004(3) -0.003(3) 0.004(3)
C54 0.012(4) 0.026(4) 0.019(4) 0.001(3) 0.004(3) -0.002(3)
C55 0.010(3) 0.022(3) 0.015(4) 0.003(3) -0.003(3) 0.003(3)
C56 0.016(3) 0.011(3) 0.013(3) 0.005(3) 0.000(3) 0.002(3)
C57 0.020(4) 0.016(3) 0.010(3) -0.001(3) 0.001(3) -0.005(3)
C58 0.014(3) 0.020(3) 0.009(3) -0.005(3) -0.005(3) -0.002(3)
C59 0.018(4) 0.015(3) 0.022(4) 0.000(3) -0.002(3) -0.001(3)
C60 0.016(4) 0.012(3) 0.016(3) 0.002(3) 0.002(3) 0.000(3)
C61 0.016(4) 0.041(4) 0.020(4) 0.002(3) -0.001(3) -0.013(3)
C62 0.029(4) 0.020(4) 0.017(4) 0.007(3) 0.008(3) 0.003(3)
C63 0.024(4) 0.030(4) 0.024(4) -0.003(3) 0.002(3) -0.003(3)
C64 0.018(4) 0.018(3) 0.013(3) 0.001(3) -0.003(3) 0.000(3)
C65 0.015(4) 0.011(3) 0.014(3) -0.003(3) 0.004(3) 0.000(3)
C66 0.013(3) 0.008(3) 0.015(3) 0.002(2) 0.001(3) 0.002(3)
C67 0.008(3) 0.009(3) 0.018(4) -0.003(3) 0.004(3) 0.000(2)
C68 0.011(3) 0.006(3) 0.014(3) -0.007(2) 0.000(3) -0.002(2)
C69 0.015(3) 0.008(3) 0.017(4) 0.002(3) -0.003(3) 0.000(3)
C70 0.021(4) 0.018(4) 0.021(4) 0.011(3) 0.006(3) 0.000(3)
C71 0.013(4) 0.025(4) 0.022(4) 0.002(3) -0.006(3) -0.002(3)
C72 0.031(4) 0.032(4) 0.010(3) 0.010(3) -0.001(3) 0.000(3)
C73 0.016(4) 0.026(4) 0.016(4) 0.001(3) -0.002(3) -0.004(3)
C74 0.033(4) 0.014(3) 0.023(4) 0.008(3) 0.007(3) 0.001(3)
C75 0.013(4) 0.024(4) 0.019(4) -0.003(3) 0.003(3) -0.001(3)
C76 0.017(4) 0.017(3) 0.027(4) -0.004(3) -0.002(3) 0.000(3)
C77 0.028(4) 0.011(3) 0.030(4) 0.008(3) 0.002(3) -0.001(3)
C78 0.009(3) 0.022(4) 0.025(4) 0.000(3) -0.001(3) 0.001(3)
C79 0.014(3) 0.018(3) 0.012(3) 0.007(3) -0.001(3) -0.001(3)
C80 0.025(4) 0.019(3) 0.015(4) -0.002(3) -0.002(3) -0.003(3)
C81 0.026(4) 0.021(4) 0.017(4) 0.005(3) -0.005(3) 0.001(3)
C82 0.013(4) 0.019(3) 0.015(3) -0.001(3) -0.007(3) -0.002(3)
C83 0.032(4) 0.019(4) 0.020(4) -0.001(3) 0.012(3) -0.005(3)
C84 0.013(3) 0.017(3) 0.017(4) 0.004(3) 0.000(3) 0.001(3)
C85 0.021(4) 0.018(4) 0.022(4) 0.004(3) -0.001(3) -0.003(3)
C86 0.026(4) 0.038(4) 0.022(4) 0.000(4) 0.004(3) 0.000(4)
C87 0.013(4) 0.025(4) 0.007(3) 0.002(3) -0.004(3) -0.006(3)
C88 0.034(5) 0.038(4) 0.020(4) 0.005(3) -0.001(4) -0.018(4)
C89 0.018(4) 0.015(3) 0.007(3) -0.003(3) 0.002(3) 0.000(3)
C90 0.020(4) 0.015(3) 0.014(4) 0.001(3) 0.000(3) 0.000(3)
C91 0.029(4) 0.018(3) 0.014(4) -0.002(3) 0.004(3) 0.002(3)
C92 0.023(4) 0.009(3) 0.023(4) 0.006(3) -0.006(3) -0.002(3)
C93 0.016(4) 0.007(3) 0.012(3) -0.002(2) -0.006(3) -0.001(3)
C94 0.021(4) 0.021(4) 0.021(4) 0.001(3) 0.004(3) 0.003(3)
C95 0.037(5) 0.008(3) 0.023(4) 0.005(3) -0.002(3) -0.002(3)
C96 0.028(5) 0.030(4) 0.026(4) 0.008(3) 0.004(4) 0.008(3)
C97 0.011(3) 0.031(4) 0.018(4) -0.001(3) -0.003(3) -0.004(3)
C98 0.020(4) 0.021(4) 0.022(4) 0.007(3) -0.004(3) -0.007(3)
C99 0.021(4) 0.019(4) 0.029(4) 0.001(3) -0.007(3) 0.003(3)
C100 0.016(4) 0.031(4) 0.023(4) -0.001(3) -0.005(3) -0.005(3)
C101 0.008(3) 0.036(4) 0.024(4) -0.001(3) -0.003(3) 0.004(3)
C102 0.024(4) 0.027(4) 0.021(4) 0.001(3) -0.010(3) 0.000(3)
C103 0.027(4) 0.036(4) 0.016(4) -0.005(3) 0.004(3) -0.009(4)
C104 0.019(4) 0.032(4) 0.022(4) 0.007(3) 0.003(3) -0.005(3)

loop_
_atom_type_symbol
_atom_type_description
_atom_type_scat_dispersion_real
_atom_type_scat_dispersion_imag
_atom_type_scat_source
C C 0.0033 0.0016
;
International Tables for Crystallography
(Vol. C, Tables 4.2.6.8 and 6.1.1.4)
;
H H 0.0000 0.0000
;
International Tables for Crystallography
(Vol. C, Table 6.1.1.4)
;
N N 0.0061 0.0033
;
International Tables for Crystallography
(Vol. C, Tables 4.2.6.8 and 6.1.1.4)
;
O O 0.0106 0.0060
;
International Tables for Crystallography
(Vol. C, Tables 4.2.6.8 and 6.1.1.4)
;
Cl Cl 0.1484 0.1585
;
International Tables for Crystallography
(Vol. C, Tables 4.2.6.8 and 6.1.1.4)
;

loop_
_geom_angle_atom_site_label_1
_geom_angle_atom_site_label_2
_geom_angle_atom_site_label_3
_geom_angle
C87 O5 C89 109.9(5)
C68 O10 C28 117.5(5)
C80 O11 C26 111.8(5)
C10 O114 C21 117.7(5)
C12 O115 C51 118.7(5)
C22 O116 C57 118.9(5)
C55 O117 C23 111.3(5)
C36 O118 C93 110.3(5)
C35 N2 C81 121.2(6)
C35 N2 C37 122.8(6)
C81 N2 C37 115.7(5)
C46 N7 C101 119.9(6)
C46 N7 C99 118.9(6)
C101 N7 C99 116.8(6)
C34 N8 C104 117.0(6)
C34 N8 C71 117.6(5)
C104 N8 C71 115.2(5)
C67 N32 C24 117.2(5)
C67 N32 C78 118.8(5)
C24 N32 C78 116.1(5)
C39 C9 C49 123.1(6)
C39 C9 H9 118.5
C49 C9 H9 118.5
O114 C10 C84 116.9(6)
O114 C10 C45 121.9(6)
C84 C10 C45 121.2(6)
C28 C11 C34 117.3(6)
C28 C11 C73 119.9(6)
C34 C11 C73 122.7(6)
O115 C12 C43 116.7(6)
O115 C12 C39 122.3(6)
C43 C12 C39 121.1(6)
C20 C13 C34 118.2(6)
C20 C13 C59 120.9(6)
C34 C13 C59 120.9(6)
C40 C14 C35 119.0(6)
C40 C14 C85 122.1(6)
C35 C14 C85 118.8(6)
C28 C15 C20 116.9(6)
C28 C15 C23 121.4(6)
C20 C15 C23 121.3(6)
C64 C16 C92 111.1(6)
C64 C16 H16A 109.4
C92 C16 H16A 109.4
C64 C16 H16B 109.4
C92 C16 H16B 109.4
H16A C16 H16B 108.0
Cl2 C17 Cl3 110.8(4)
Cl2 C17 Cl1 109.3(4)
Cl3 C17 Cl1 110.8(4)
Cl2 C17 H17 108.6
Cl3 C17 H17 108.6
Cl1 C17 H17 108.6
C40 C18 C57 116.0(6)
C40 C18 C26 122.7(6)
C57 C18 C26 121.3(6)
C76 C19 C56 111.9(6)
C76 C19 H19A 109.2
C56 C19 H19A 109.2
C76 C19 H19B 109.2
C56 C19 H19B 109.2
H19A C19 H19B 107.9
C13 C20 C15 123.6(6)
C13 C20 H20 118.2
C15 C20 H20 118.2
C58 C21 C64 124.1(6)
C58 C21 O114 122.3(6)
C64 C21 O114 113.5(6)
O116 C22 C49 122.5(6)
O116 C22 C43 116.7(6)
C49 C22 C43 120.8(6)
C15 C23 O117 107.8(5)
C15 C23 C50 110.0(5)
O117 C23 C50 106.4(5)
C15 C23 C52 116.0(5)
O117 C23 C52 101.8(5)
C50 C23 C52 113.8(5)
N32 C24 C70 109.3(5)
N32 C24 H24A 109.8
C70 C24 H24A 109.8
N32 C24 H24B 109.8
C70 C24 H24B 109.8
H24A C24 H24B 108.3
C41 C25 C27 120.6(6)
C41 C25 C89 110.0(6)
C27 C25 C89 129.1(6)
C18 C26 C49 111.2(5)
C18 C26 O11 108.5(5)
C49 C26 O11 106.4(5)
C18 C26 C44 117.3(6)
C49 C26 C44 111.7(6)
O11 C26 C44 100.7(5)
C53 C27 C25 118.2(6)
C53 C27 H27 120.9
C25 C27 H27 120.9
C15 C28 O10 123.0(6)
C15 C28 C11 123.8(6)
O10 C28 C11 113.2(6)
C52 C29 C91 120.7(6)
C52 C29 C55 108.9(6)
C91 C29 C55 130.3(6)
C94 C30 C52 117.1(6)
C94 C30 H30 121.4
C52 C30 H30 121.4
C71 C31 C59 108.6(6)
C71 C31 H31A 110.0
C59 C31 H31A 110.0
C71 C31 H31B 110.0
C59 C31 H31B 110.0
H31A C31 H31B 108.3
C38 C33 C51 117.5(6)
C38 C33 C89 121.5(6)
C51 C33 C89 120.8(6)
N8 C34 C11 119.2(6)
N8 C34 C13 120.7(6)
C11 C34 C13 120.1(6)
N2 C35 C69 120.6(6)
N2 C35 C14 120.5(6)
C69 C35 C14 119.0(6)
O1 C36 O118 121.8(6)
O1 C36 C82 129.8(7)
O118 C36 C82 108.4(6)
N2 C37 C100 112.3(6)
N2 C37 H37A 109.1
C100 C37 H37A 109.1
N2 C37 H37B 109.1
C100 C37 H37B 109.1
H37A C37 H37B 107.9
C56 C38 C33 123.6(6)
C56 C38 H38 118.2
C33 C38 H38 118.2
C9 C39 C12 117.9(6)
C9 C39 C89 121.0(6)
C12 C39 C89 120.9(6)
C14 C40 C18 123.8(6)
C14 C40 H40 118.1
C18 C40 H40 118.1
C25 C41 C62 121.8(6)
C25 C41 C87 109.6(6)
C62 C41 C87 128.6(6)
C69 C42 C102 110.5(6)
C69 C42 H42A 109.6
C102 C42 H42A 109.6
C69 C42 H42B 109.6
C102 C42 H42B 109.6
H42A C42 H42B 108.1
C12 C43 C22 118.7(6)
C12 C43 H43 120.6
C22 C43 H43 120.6
C60 C44 C54 121.4(6)
C60 C44 C26 111.1(6)
C54 C44 C26 127.1(6)
C65 C45 C10 117.8(6)
C65 C45 C93 122.2(6)
C10 C45 C93 120.0(6)
N7 C46 C48 121.0(6)
N7 C46 C64 119.7(6)
C48 C46 C64 119.3(6)
C82 C47 C75 121.8(6)
C82 C47 C93 110.0(6)
C75 C47 C93 127.8(6)
C90 C48 C46 119.9(6)
C90 C48 C97 119.6(6)
C46 C48 C97 120.5(6)
C9 C49 C22 117.9(6)
C9 C49 C26 122.6(6)
C22 C49 C26 119.5(6)
C65 C50 C68 118.5(6)
C65 C50 C23 120.7(6)
C68 C50 C23 120.5(6)
C66 C51 C33 122.8(6)
C66 C51 O115 114.4(5)
C33 C51 O115 122.8(6)
C29 C52 C30 121.1(6)
C29 C52 C23 109.2(6)
C30 C52 C23 129.5(6)
C27 C53 C74 121.2(6)
C27 C53 H53 119.4
C74 C53 H53 119.4
C83 C54 C44 116.8(6)
C83 C54 H54 121.6
C44 C54 H54 121.6
O3 C55 O117 121.8(6)
O3 C55 C29 129.5(6)
O117 C55 C29 108.7(6)
C38 C56 C67 117.7(6)
C38 C56 C19 121.6(6)
C67 C56 C19 120.7(6)
C69 C57 O116 116.3(6)
C69 C57 C18 123.4(6)
O116 C57 C18 120.2(6)
C21 C58 C90 117.0(6)
C21 C58 C93 120.6(6)
C90 C58 C93 122.2(6)
C13 C59 C31 111.6(6)
C13 C59 H59A 109.3
C31 C59 H59A 109.3
C13 C59 H59B 109.3
C31 C59 H59B 109.3
H59A C59 H59B 108.0
C44 C60 C95 121.7(6)
C44 C60 C80 108.4(6)
C95 C60 C80 129.9(6)
C101 C61 C97 109.1(6)
C101 C61 H61A 109.9
C97 C61 H61A 109.9
C101 C61 H61B 109.9
C97 C61 H61B 109.9
H61A C61 H61B 108.3
C41 C62 C74 117.9(6)
C41 C62 H62 121.1
C74 C62 H62 121.1
Cl4 C63 Cl5 110.5(4)
Cl4 C63 Cl6 108.6(4)
Cl5 C63 Cl6 109.9(4)
Cl4 C63 H63 109.3
Cl5 C63 H63 109.3
Cl6 C63 H63 109.3
C21 C64 C46 117.2(6)
C21 C64 C16 121.4(6)
C46 C64 C16 121.4(6)
C50 C65 C45 121.9(6)
C50 C65 H65 119.1
C45 C65 H65 119.1
C51 C66 C67 118.0(6)
C51 C66 C79 119.8(6)
C67 C66 C79 122.2(6)
C66 C67 N32 119.7(6)
C66 C67 C56 120.4(6)
N32 C67 C56 119.8(6)
O10 C68 C50 123.0(6)
O10 C68 C84 115.6(6)
C50 C68 C84 121.4(6)
C57 C69 C35 118.5(6)
C57 C69 C42 120.9(6)
C35 C69 C42 120.5(6)
C24 C70 C79 110.9(5)
C24 C70 H70A 109.5
C79 C70 H70A 109.5
C24 C70 H70B 109.5
C79 C70 H70B 109.5
H70A C70 H70B 108.1
N8 C71 C31 110.5(6)
N8 C71 H71A 109.5
C31 C71 H71A 109.5
N8 C71 H71B 109.5
C31 C71 H71B 109.5
H71A C71 H71B 108.1
C95 C72 C83 121.5(7)
C95 C72 H72 119.3
C83 C72 H72 119.3
C11 C73 C98 111.5(6)
C11 C73 H73A 109.3
C98 C73 H73A 109.3
C11 C73 H73B 109.3
C98 C73 H73B 109.3
H73A C73 H73B 108.0
C62 C74 C53 120.3(6)
C62 C74 H74 119.9
C53 C74 H74 119.9
C47 C75 C103 116.4(7)
C47 C75 H75 121.8
C103 C75 H75 121.8
C19 C76 C78 108.9(6)
C19 C76 H76A 109.9
C78 C76 H76A 109.9
C19 C76 H76B 109.9
C78 C76 H76B 109.9
H76A C76 H76B 108.3
C88 C77 C82 116.0(7)
C88 C77 H77 122.0
C82 C77 H77 122.0
N32 C78 C76 109.6(6)
N32 C78 H78A 109.7
C76 C78 H78A 109.7
N32 C78 H78B 109.7
C76 C78 H78B 109.7
H78A C78 H78B 108.2
C66 C79 C70 111.7(6)
C66 C79 H79A 109.3
C70 C79 H79A 109.3
C66 C79 H79B 109.3
C70 C79 H79B 109.3
H79A C79 H79B 107.9
O6 C80 O11 123.5(7)
O6 C80 C60 129.3(7)
O11 C80 C60 107.3(6)
N2 C81 C102 110.9(6)
N2 C81 H81A 109.5
C102 C81 H81A 109.5
N2 C81 H81B 109.5
C102 C81 H81B 109.5
H81A C81 H81B 108.0
C47 C82 C77 122.6(6)
C47 C82 C36 109.0(6)
C77 C82 C36 128.3(6)
C72 C83 C54 121.3(7)
C72 C83 H83 119.4
C54 C83 H83 119.4
C10 C84 C68 119.1(6)
C10 C84 H84 120.5
C68 C84 H84 120.5
C100 C85 C14 109.5(6)
C100 C85 H85A 109.8
C14 C85 H85A 109.8
C100 C85 H85B 109.8
C14 C85 H85B 109.8
H85A C85 H85B 108.2
Cl9 C86 Cl7 109.7(4)
Cl9 C86 Cl8 110.6(4)
Cl7 C86 Cl8 110.3(4)
Cl9 C86 H86 108.8
Cl7 C86 H86 108.8
Cl8 C86 H86 108.8
O12 C87 O5 120.6(6)
O12 C87 C41 130.9(6)
O5 C87 C41 108.5(5)
C103 C88 C77 120.9(7)
C103 C88 H88 119.6
C77 C88 H88 119.6
C25 C89 C33 116.3(5)
C25 C89 C39 114.6(5)
C33 C89 C39 110.9(5)
C25 C89 O5 101.9(5)
C33 C89 O5 105.8(5)
C39 C89 O5 105.9(5)
C48 C90 C58 122.2(6)
C48 C90 H90 118.9
C58 C90 H90 118.9
C96 C91 C29 118.4(7)
C96 C91 H91 120.8
C29 C91 H91 120.8
C99 C92 C16 109.7(6)
C99 C92 H92A 109.7
C16 C92 H92A 109.7
C99 C92 H92B 109.7
C16 C92 H92B 109.7
H92A C92 H92B 108.2
C58 C93 C45 110.6(5)
C58 C93 C47 117.6(6)
C45 C93 C47 111.6(5)
C58 C93 O118 108.1(5)
C45 C93 O118 106.1(5)
C47 C93 O118 101.7(5)
C30 C94 C96 122.6(7)
C30 C94 H94 118.7
C96 C94 H94 118.7
C72 C95 C60 117.4(7)
C72 C95 H95 121.3
C60 C95 H95 121.3
C91 C96 C94 120.0(7)
C91 C96 H96 120.0
C94 C96 H96 120.0
C61 C97 C48 110.1(6)
C61 C97 H97A 109.6
C48 C97 H97A 109.6
C61 C97 H97B 109.6
C48 C97 H97B 109.6
H97A C97 H97B 108.2
C104 C98 C73 108.2(6)
C104 C98 H98A 110.1
C73 C98 H98A 110.1
C104 C98 H98B 110.1
C73 C98 H98B 110.1
H98A C98 H98B 108.4
N7 C99 C92 112.4(6)
N7 C99 H99A 109.1
C92 C99 H99A 109.1
N7 C99 H99B 109.1
C92 C99 H99B 109.1
H99A C99 H99B 107.9
C85 C100 C37 109.7(6)
C85 C100 H10A 109.7
C37 C100 H10A 109.7
C85 C100 H10B 109.7
C37 C100 H10B 109.7
H10A C100 H10B 108.2
N7 C101 C61 110.7(6)
N7 C101 H10C 109.5
C61 C101 H10C 109.5
N7 C101 H10D 109.5
C61 C101 H10D 109.5
H10C C101 H10D 108.1
C81 C102 C42 109.5(6)
C81 C102 H10E 109.8
C42 C102 H10E 109.8
C81 C102 H10F 109.8
C42 C102 H10F 109.8
H10E C102 H10F 108.2
C88 C103 C75 122.2(7)
C88 C103 H103 118.9
C75 C103 H103 118.9
N8 C104 C98 110.8(6)
N8 C104 H10G 109.5
C98 C104 H10G 109.5
N8 C104 H10H 109.5
C98 C104 H10H 109.5
H10G C104 H10H 108.1

loop_
_geom_bond_atom_site_label_1
_geom_bond_atom_site_label_2
_geom_bond_distance
Cl1 C17 1.778(8)
Cl2 C17 1.770(7)
Cl3 C17 1.773(8)
Cl4 C63 1.778(8)
Cl5 C63 1.783(8)
Cl6 C63 1.783(8)
Cl7 C86 1.768(8)
Cl8 C86 1.788(8)
Cl9 C86 1.761(8)
O1 C36 1.212(8)
O3 C55 1.218(8)
O5 C87 1.386(8)
O5 C89 1.548(7)
O6 C80 1.207(8)
O10 C68 1.389(7)
O10 C28 1.404(7)
O11 C80 1.383(8)
O11 C26 1.525(7)
O12 C87 1.225(8)
O114 C10 1.373(8)
O114 C21 1.418(8)
O115 C12 1.377(7)
O115 C51 1.404(7)
O116 C22 1.374(7)
O116 C57 1.408(8)
O117 C55 1.363(8)
O117 C23 1.518(7)
O118 C36 1.370(8)
O118 C93 1.540(7)
N2 C35 1.378(8)
N2 C81 1.457(9)
N2 C37 1.479(9)
N7 C46 1.390(8)
N7 C101 1.473(9)
N7 C99 1.478(9)
N8 C34 1.399(8)
N8 C104 1.459(8)
N8 C71 1.470(8)
N32 C67 1.419(8)
N32 C24 1.464(8)
N32 C78 1.477(8)
C9 C39 1.385(9)
C9 C49 1.394(9)
C9 H9 0.9500
C10 C84 1.390(9)
C10 C45 1.420(9)
C11 C28 1.421(9)
C11 C34 1.424(9)
C11 C73 1.517(9)
C12 C43 1.402(9)
C12 C39 1.412(8)
C13 C20 1.382(9)
C13 C34 1.441(9)
C13 C59 1.518(9)
C14 C40 1.361(9)
C14 C35 1.435(9)
C14 C85 1.540(9)
C15 C28 1.378(9)
C15 C20 1.407(9)
C15 C23 1.517(9)
C16 C64 1.523(9)
C16 C92 1.532(9)
C16 H16A 0.9900
C16 H16B 0.9900
C17 H17 1.0000
C18 C40 1.409(9)
C18 C57 1.411(9)
C18 C26 1.492(9)
C19 C76 1.529(10)
C19 C56 1.535(10)
C19 H19A 0.9900
C19 H19B 0.9900
C20 H20 0.9500
C21 C58 1.384(9)
C21 C64 1.411(9)
C22 C49 1.406(9)
C22 C43 1.413(9)
C23 C50 1.522(9)
C23 C52 1.528(9)
C24 C70 1.522(9)
C24 H24A 0.9900
C24 H24B 0.9900
C25 C41 1.389(9)
C25 C27 1.398(9)
C25 C89 1.514(9)
C26 C49 1.509(9)
C26 C44 1.529(9)
C27 C53 1.398(9)
C27 H27 0.9500
C29 C52 1.397(9)
C29 C91 1.417(9)
C29 C55 1.475(9)
C30 C94 1.389(9)
C30 C52 1.419(9)
C30 H30 0.9500
C31 C71 1.523(9)
C31 C59 1.553(9)
C31 H31A 0.9900
C31 H31B 0.9900
C33 C38 1.385(9)
C33 C51 1.401(9)
C33 C89 1.515(9)
C35 C69 1.434(9)
C36 C82 1.495(9)
C37 C100 1.534(10)
C37 H37A 0.9900
C37 H37B 0.9900
C38 C56 1.384(9)
C38 H38 0.9500
C39 C89 1.521(9)
C40 H40 0.9500
C41 C62 1.396(9)
C41 C87 1.472(9)
C42 C69 1.535(9)
C42 C102 1.548(10)
C42 H42A 0.9900
C42 H42B 0.9900
C43 H43 0.9500
C44 C60 1.378(9)
C44 C54 1.408(9)
C45 C65 1.406(9)
C45 C93 1.514(9)
C46 C48 1.416(9)
C46 C64 1.438(9)
C47 C82 1.374(9)
C47 C75 1.391(9)
C47 C93 1.524(9)
C48 C90 1.391(9)
C48 C97 1.538(9)
C50 C65 1.395(9)
C50 C68 1.399(9)
C51 C66 1.401(9)
C53 C74 1.405(10)
C53 H53 0.9500
C54 C83 1.408(9)
C54 H54 0.9500
C56 C67 1.441(9)
C57 C69 1.380(9)
C58 C90 1.409(9)
C58 C93 1.495(9)
C59 H59A 0.9900
C59 H59B 0.9900
C60 C95 1.405(9)
C60 C80 1.505(9)
C61 C101 1.532(10)
C61 C97 1.534(10)
C61 H61A 0.9900
C61 H61B 0.9900
C62 C74 1.405(10)
C62 H62 0.9500
C63 H63 1.0000
C65 H65 0.9500
C66 C67 1.412(9)
C66 C79 1.520(8)
C68 C84 1.402(9)
C70 C79 1.524(9)
C70 H70A 0.9900
C70 H70B 0.9900
C71 H71A 0.9900
C71 H71B 0.9900
C72 C95 1.386(10)
C72 C83 1.393(10)
C72 H72 0.9500
C73 C98 1.552(9)
C73 H73A 0.9900
C73 H73B 0.9900
C74 H74 0.9500
C75 C103 1.410(10)
C75 H75 0.9500
C76 C78 1.542(10)
C76 H76A 0.9900
C76 H76B 0.9900
C77 C88 1.406(10)
C77 C82 1.412(9)
C77 H77 0.9500
C78 H78A 0.9900
C78 H78B 0.9900
C79 H79A 0.9900
C79 H79B 0.9900
C81 C102 1.535(10)
C81 H81A 0.9900
C81 H81B 0.9900
C83 H83 0.9500
C84 H84 0.9500
C85 C100 1.530(10)
C85 H85A 0.9900
C85 H85B 0.9900
C86 H86 1.0000
C88 C103 1.396(11)
C88 H88 0.9500
C90 H90 0.9500
C91 C96 1.399(10)
C91 H91 0.9500
C92 C99 1.500(10)
C92 H92A 0.9900
C92 H92B 0.9900
C94 C96 1.406(10)
C94 H94 0.9500
C95 H95 0.9500
C96 H96 0.9500
C97 H97A 0.9900
C97 H97B 0.9900
C98 C104 1.527(10)
C98 H98A 0.9900
C98 H98B 0.9900
C99 H99A 0.9900
C99 H99B 0.9900
C100 H10A 0.9900
C100 H10B 0.9900
C101 H10C 0.9900
C101 H10D 0.9900
C102 H10E 0.9900
C102 H10F 0.9900
C103 H103 0.9500
C104 H10G 0.9900
C104 H10H 0.9900

loop_
_geom_torsion_atom_site_label_1
_geom_torsion_atom_site_label_2
_geom_torsion_atom_site_label_3
_geom_torsion_atom_site_label_4
_geom_torsion
C21 O114 C10 C84 -166.6(6)
C21 O114 C10 C45 14.2(9)
C51 O115 C12 C43 173.7(5)
C51 O115 C12 C39 -6.3(9)
C34 C13 C20 C15 1.1(9)
C59 C13 C20 C15 -178.4(6)
C28 C15 C20 C13 -1.9(9)
C23 C15 C20 C13 -175.2(6)
C10 O114 C21 C58 -13.9(9)
C10 O114 C21 C64 167.1(6)
C57 O116 C22 C49 -13.6(9)
C57 O116 C22 C43 167.9(6)
C28 C15 C23 O117 -95.9(7)
C20 C15 C23 O117 77.1(7)
C28 C15 C23 C50 19.7(8)
C20 C15 C23 C50 -167.3(6)
C28 C15 C23 C52 150.8(6)
C20 C15 C23 C52 -36.2(8)
C55 O117 C23 C15 -125.2(5)
C55 O117 C23 C50 116.8(6)
C55 O117 C23 C52 -2.7(6)
C67 N32 C24 C70 -50.0(7)
C78 N32 C24 C70 161.4(6)
C40 C18 C26 C49 159.1(6)
C57 C18 C26 C49 -23.1(8)
C40 C18 C26 O11 -84.2(7)
C57 C18 C26 O11 93.6(7)
C40 C18 C26 C44 28.9(9)
C57 C18 C26 C44 -153.3(6)
C80 O11 C26 C18 131.6(6)
C80 O11 C26 C49 -108.8(6)
C80 O11 C26 C44 7.8(7)
C41 C25 C27 C53 0.8(10)
C89 C25 C27 C53 174.8(7)
C20 C15 C28 O10 -177.1(5)
C23 C15 C28 O10 -3.8(9)
C20 C15 C28 C11 0.9(9)
C23 C15 C28 C11 174.2(6)
C68 O10 C28 C15 -11.5(9)
C68 O10 C28 C11 170.3(5)
C34 C11 C28 C15 0.8(10)
C73 C11 C28 C15 176.8(6)
C34 C11 C28 O10 179.0(5)
C73 C11 C28 O10 -5.0(8)
C104 N8 C34 C11 -21.6(9)
C71 N8 C34 C11 -165.4(6)
C104 N8 C34 C13 160.0(6)
C71 N8 C34 C13 16.2(9)
C28 C11 C34 N8 179.9(6)
C73 C11 C34 N8 4.0(10)
C28 C11 C34 C13 -1.7(9)
C73 C11 C34 C13 -177.6(6)
C20 C13 C34 N8 179.2(6)
C59 C13 C34 N8 -1.4(9)
C20 C13 C34 C11 0.8(9)
C59 C13 C34 C11 -179.8(6)
C81 N2 C35 C69 -1.8(10)
C37 N2 C35 C69 -175.3(6)
C81 N2 C35 C14 177.2(6)
C37 N2 C35 C14 3.7(10)
C40 C14 C35 N2 -174.5(6)
C85 C14 C35 N2 3.1(9)
C40 C14 C35 C69 4.5(9)
C85 C14 C35 C69 -177.9(6)
C93 O118 C36 O1 -177.0(6)
C93 O118 C36 C82 2.4(7)
C35 N2 C37 C100 21.3(9)
C81 N2 C37 C100 -152.5(6)
C51 C33 C38 C56 0.1(10)
C89 C33 C38 C56 175.5(6)
C49 C9 C39 C12 2.7(10)
C49 C9 C39 C89 -172.7(6)
O115 C12 C39 C9 174.2(6)
C43 C12 C39 C9 -5.8(9)
O115 C12 C39 C89 -10.4(9)
C43 C12 C39 C89 169.6(6)
C35 C14 C40 C18 -0.6(10)
C85 C14 C40 C18 -178.1(6)
C57 C18 C40 C14 -3.7(9)
C26 C18 C40 C14 174.2(6)
C27 C25 C41 C62 -0.3(10)
C89 C25 C41 C62 -175.3(6)
C27 C25 C41 C87 178.2(6)
C89 C25 C41 C87 3.2(8)
O115 C12 C43 C22 -177.7(6)
C39 C12 C43 C22 2.3(9)
O116 C22 C43 C12 -177.0(6)
C49 C22 C43 C12 4.5(10)
C18 C26 C44 C60 -126.6(6)
C49 C26 C44 C60 103.4(6)
O11 C26 C44 C60 -9.2(7)
C18 C26 C44 C54 61.2(9)
C49 C26 C44 C54 -68.8(9)
O11 C26 C44 C54 178.6(6)
O114 C10 C45 C65 -176.6(6)
C84 C10 C45 C65 4.2(9)
O114 C10 C45 C93 6.1(9)
C84 C10 C45 C93 -173.1(6)
C101 N7 C46 C48 11.3(10)
C99 N7 C46 C48 167.0(6)
C101 N7 C46 C64 -170.0(6)
C99 N7 C46 C64 -14.4(9)
N7 C46 C48 C90 172.1(6)
C64 C46 C48 C90 -6.6(10)
N7 C46 C48 C97 -4.8(10)
C64 C46 C48 C97 176.6(6)
C39 C9 C49 C22 3.9(10)
C39 C9 C49 C26 -174.2(6)
O116 C22 C49 C9 174.1(6)
C43 C22 C49 C9 -7.5(9)
O116 C22 C49 C26 -7.8(9)
C43 C22 C49 C26 170.7(6)
C18 C26 C49 C9 -157.2(6)
O11 C26 C49 C9 84.9(7)
C44 C26 C49 C9 -24.0(8)
C18 C26 C49 C22 24.8(8)
O11 C26 C49 C22 -93.1(7)
C44 C26 C49 C22 157.9(6)
C15 C23 C50 C65 164.1(6)
O117 C23 C50 C65 -79.4(7)
C52 C23 C50 C65 31.9(8)
C15 C23 C50 C68 -22.5(8)
O117 C23 C50 C68 94.0(7)
C52 C23 C50 C68 -154.7(6)
C38 C33 C51 C66 -1.1(9)
C89 C33 C51 C66 -176.6(6)
C38 C33 C51 O115 177.0(6)
C89 C33 C51 O115 1.5(9)
C12 O115 C51 C66 -170.8(5)
C12 O115 C51 C33 10.9(8)
C91 C29 C52 C30 0.5(11)
C55 C29 C52 C30 -177.7(6)
C91 C29 C52 C23 176.0(6)
C55 C29 C52 C23 -2.2(8)
C94 C30 C52 C29 -1.8(10)
C94 C30 C52 C23 -176.3(6)
C15 C23 C52 C29 119.6(6)
O117 C23 C52 C29 2.9(7)
C50 C23 C52 C29 -111.2(6)
C15 C23 C52 C30 -65.4(9)
O117 C23 C52 C30 178.0(6)
C50 C23 C52 C30 63.8(9)
C25 C27 C53 C74 -0.8(10)
C60 C44 C54 C83 -1.3(10)
C26 C44 C54 C83 170.1(7)
C23 O117 C55 O3 -178.4(6)
C23 O117 C55 C29 1.5(7)
C52 C29 C55 O3 -179.6(7)
C91 C29 C55 O3 2.4(13)
C52 C29 C55 O117 0.4(8)
C91 C29 C55 O117 -177.6(7)
C33 C38 C56 C67 1.7(10)
C33 C38 C56 C19 -179.4(6)
C76 C19 C56 C38 162.3(6)
C76 C19 C56 C67 -18.9(9)
C22 O116 C57 C69 -166.6(6)
C22 O116 C57 C18 15.5(9)
C40 C18 C57 C69 4.3(10)
C26 C18 C57 C69 -173.6(6)
C40 C18 C57 O116 -178.0(5)
C26 C18 C57 O116 4.1(9)
C64 C21 C58 C90 -3.5(10)
O114 C21 C58 C90 177.7(6)
C64 C21 C58 C93 171.6(6)
O114 C21 C58 C93 -7.2(10)
C20 C13 C59 C31 -162.4(6)
C34 C13 C59 C31 18.2(9)
C71 C31 C59 C13 -47.3(8)
C54 C44 C60 C95 2.1(11)
C26 C44 C60 C95 -170.7(6)
C54 C44 C60 C80 -179.8(6)
C26 C44 C60 C80 7.5(8)
C25 C41 C62 C74 -0.3(11)
C87 C41 C62 C74 -178.5(7)
C58 C21 C64 C46 1.3(10)
O114 C21 C64 C46 -179.8(5)
C58 C21 C64 C16 -179.1(6)
O114 C21 C64 C16 -0.2(9)
N7 C46 C64 C21 -174.9(6)
C48 C46 C64 C21 3.8(9)
N7 C46 C64 C16 5.6(10)
C48 C46 C64 C16 -175.8(6)
C92 C16 C64 C21 157.1(6)
C92 C16 C64 C46 -23.4(9)
C68 C50 C65 C45 -2.4(10)
C23 C50 C65 C45 171.1(6)
C10 C45 C65 C50 -1.8(9)
C93 C45 C65 C50 175.5(6)
C33 C51 C66 C67 0.3(9)
O115 C51 C66 C67 -178.0(5)
C33 C51 C66 C79 -179.6(6)
O115 C51 C66 C79 2.2(8)
C51 C66 C67 N32 -179.9(6)
C79 C66 C67 N32 -0.1(9)
C51 C66 C67 C56 1.6(9)
C79 C66 C67 C56 -178.6(6)
C24 N32 C67 C66 19.6(8)
C78 N32 C67 C66 167.3(6)
C24 N32 C67 C56 -161.9(6)
C78 N32 C67 C56 -14.2(9)
C38 C56 C67 C66 -2.6(9)
C19 C56 C67 C66 178.5(6)
C38 C56 C67 N32 178.9(6)
C19 C56 C67 N32 0.0(9)
C28 O10 C68 C50 8.3(8)
C28 O10 C68 C84 -172.7(5)
C65 C50 C68 O10 -176.7(6)
C23 C50 C68 O10 9.8(9)
C65 C50 C68 C84 4.4(9)
C23 C50 C68 C84 -169.2(6)
O116 C57 C69 C35 -178.4(6)
C18 C57 C69 C35 -0.5(10)
O116 C57 C69 C42 4.0(9)
C18 C57 C69 C42 -178.2(6)
N2 C35 C69 C57 175.1(6)
C14 C35 C69 C57 -3.9(9)
N2 C35 C69 C42 -7.3(10)
C14 C35 C69 C42 173.7(6)
C102 C42 C69 C57 159.7(6)
C102 C42 C69 C35 -17.9(9)
N32 C24 C70 C79 61.7(7)
C34 N8 C71 C31 -47.5(8)
C104 N8 C71 C31 168.1(6)
C59 C31 C71 N8 62.5(7)
C28 C11 C73 C98 167.3(6)
C34 C11 C73 C98 -16.9(9)
C41 C62 C74 C53 0.4(11)
C27 C53 C74 C62 0.2(11)
C82 C47 C75 C103 2.0(10)
C93 C47 C75 C103 -170.1(6)
C56 C19 C76 C78 49.0(8)
C67 N32 C78 C76 45.6(8)
C24 N32 C78 C76 -166.3(5)
C19 C76 C78 N32 -62.6(7)
C51 C66 C79 C70 -167.5(6)
C67 C66 C79 C70 12.7(9)
C24 C70 C79 C66 -42.7(8)
C26 O11 C80 O6 177.4(7)
C26 O11 C80 C60 -3.9(7)
C44 C60 C80 O6 176.4(7)
C95 C60 C80 O6 -5.7(13)
C44 C60 C80 O11 -2.2(8)
C95 C60 C80 O11 175.7(7)
C35 N2 C81 C102 35.4(9)
C37 N2 C81 C102 -150.7(6)
C75 C47 C82 C77 -1.9(11)
C93 C47 C82 C77 171.6(6)
C75 C47 C82 C36 179.5(6)
C93 C47 C82 C36 -7.1(8)
C88 C77 C82 C47 -0.2(10)
C88 C77 C82 C36 178.2(7)
O1 C36 C82 C47 -177.6(7)
O118 C36 C82 C47 2.9(8)
O1 C36 C82 C77 3.8(12)
O118 C36 C82 C77 -175.6(7)
C95 C72 C83 C54 3.1(12)
C44 C54 C83 C72 -1.2(11)
O114 C10 C84 C68 178.4(6)
C45 C10 C84 C68 -2.4(10)
O10 C68 C84 C10 178.9(6)
C50 C68 C84 C10 -2.0(9)
C40 C14 C85 C100 143.7(7)
C35 C14 C85 C100 -33.8(8)
C89 O5 C87 O12 179.8(6)
C89 O5 C87 C41 -1.1(7)
C25 C41 C87 O12 177.7(7)
C62 C41 C87 O12 -3.9(13)
C25 C41 C87 O5 -1.3(8)
C62 C41 C87 O5 177.1(7)
C82 C77 C88 C103 2.0(11)
C41 C25 C89 C33 -118.1(6)
C27 C25 C89 C33 67.4(9)
C41 C25 C89 C39 110.3(6)
C27 C25 C89 C39 -64.2(9)
C41 C25 C89 O5 -3.6(7)
C27 C25 C89 O5 -178.0(6)
C38 C33 C89 C25 35.2(8)
C51 C33 C89 C25 -149.5(6)
C38 C33 C89 C39 168.5(6)
C51 C33 C89 C39 -16.2(8)
C38 C33 C89 O5 -77.1(7)
C51 C33 C89 O5 98.2(6)
C9 C39 C89 C25 -30.0(9)
C12 C39 C89 C25 154.7(6)
C9 C39 C89 C33 -164.1(6)
C12 C39 C89 C33 20.6(8)
C9 C39 C89 O5 81.5(7)
C12 C39 C89 O5 -93.8(7)
C87 O5 C89 C25 2.8(6)
C87 O5 C89 C33 124.9(5)
C87 O5 C89 C39 -117.3(5)
C46 C48 C90 C58 4.3(10)
C97 C48 C90 C58 -178.8(6)
C21 C58 C90 C48 0.7(10)
C93 C58 C90 C48 -174.4(6)
C52 C29 C91 C96 0.4(11)
C55 C29 C91 C96 178.2(7)
C64 C16 C92 C99 48.5(7)
C21 C58 C93 C45 25.2(8)
C90 C58 C93 C45 -159.9(6)
C21 C58 C93 C47 155.1(6)
C90 C58 C93 C47 -30.1(9)
C21 C58 C93 O118 -90.6(7)
C90 C58 C93 O118 84.2(7)
C65 C45 C93 C58 158.1(6)
C10 C45 C93 C58 -24.7(8)
C65 C45 C93 C47 25.1(8)
C10 C45 C93 C47 -157.7(6)
C65 C45 C93 O118 -84.8(7)
C10 C45 C93 O118 92.4(7)
C82 C47 C93 C58 125.9(6)
C75 C47 C93 C58 -61.2(9)
C82 C47 C93 C45 -104.7(6)
C75 C47 C93 C45 68.2(9)
C82 C47 C93 O118 8.1(7)
C75 C47 C93 O118 -179.0(6)
C36 O118 C93 C58 -130.7(6)
C36 O118 C93 C45 110.5(6)
C36 O118 C93 C47 -6.3(6)
C52 C30 C94 C96 2.3(11)
C83 C72 C95 C60 -2.4(11)
C44 C60 C95 C72 -0.2(11)
C80 C60 C95 C72 -177.9(7)
C29 C91 C96 C94 0.1(11)
C30 C94 C96 C91 -1.5(12)
C101 C61 C97 C48 -52.5(8)
C90 C48 C97 C61 -150.5(6)
C46 C48 C97 C61 26.4(9)
C11 C73 C98 C104 44.2(8)
C46 N7 C99 C92 41.9(9)
C101 N7 C99 C92 -161.7(6)
C16 C92 C99 N7 -58.6(8)
C14 C85 C100 C37 56.9(8)
N2 C37 C100 C85 -51.6(8)
C46 N7 C101 C61 -39.1(9)
C99 N7 C101 C61 164.8(6)
C97 C61 C101 N7 59.6(8)
N2 C81 C102 C42 -58.8(8)
C69 C42 C102 C81 49.4(8)
C77 C88 C103 C75 -1.8(12)
C47 C75 C103 C88 -0.2(11)
C34 N8 C104 C98 52.0(8)
C71 N8 C104 C98 -163.3(6)
C73 C98 C104 N8 -62.5(8)
